data_4026341
loop_
_publ_author_name
'Bin Hu'
'Shu-Jun Fu'
'Feng Xu'
'Tao Tao'
'Hao-Yu Zhu'
'Kou-Sen Cao'
'Wei Huang'
'Xiao-Zeng You'

_publ_section_title
;
 Linear Heterocyclic Aromatic Fluorescence Compounds Having Various
 Donor-Acceptor Spacers Prepared by the Combination of Carbon-Carbon Bond
 and Carbon-Nitrogen Bond Cross-Coupling Reactions
;
_journal_name_full 'Journal of Organic Chemistry'
_journal_page_first 4444
_journal_page_last 4456
_journal_paper_doi 10.1021/jo200065d
_journal_volume 76
_journal_year 2011
_chemical_formula_moiety ' C26 H16 N6 S2, C H Cl3'
_chemical_formula_sum 'C27 H17 Cl3 N6 S2'
_chemical_formula_weight 595.94
_chemical_name_systematic
; 
 ? 
;
_space_group_IT_number 2
_symmetry_cell_setting triclinic
_symmetry_space_group_name_Hall '-P 1'
_symmetry_space_group_name_H-M 'P -1'
_atom_sites_solution_hydrogens geom
_atom_sites_solution_primary direct
_atom_sites_solution_secondary difmap
_audit_creation_method SHELXL-97
_cell_angle_alpha 87.678(3)
_cell_angle_beta 86.804(2)
_cell_angle_gamma 87.208(3)
_cell_formula_units_Z 2
_cell_length_a 8.4609(19)
_cell_length_b 11.516(3)
_cell_length_c 13.513(3)
_cell_measurement_reflns_used 2309
_cell_measurement_temperature 291(2)
_cell_measurement_theta_max 25.414
_cell_measurement_theta_min 2.372
_cell_volume 1312.1(5)
_computing_cell_refinement SMART
_computing_data_collection 'SMART (BRUKER 2000)'
_computing_data_reduction 'SAINT (BRUKER 2000)'
_computing_molecular_graphics SHELXTL
_computing_publication_material SHELXTL
_computing_structure_refinement SHELXTL
_computing_structure_solution 'SHELXTL (BRUKER 2000)'
_diffrn_ambient_temperature 291(2)
_diffrn_measured_fraction_theta_full 0.984
_diffrn_measured_fraction_theta_max 0.984
_diffrn_measurement_device_type 'Bruker CCD area detector'
_diffrn_measurement_method 'phi and omega scans'
_diffrn_radiation_monochromator graphite
_diffrn_radiation_source 'fine-focus sealed tube'
_diffrn_radiation_type MoK\a
_diffrn_radiation_wavelength 0.71073
_diffrn_reflns_av_R_equivalents 0.0488
_diffrn_reflns_av_sigmaI/netI 0.0520
_diffrn_reflns_limit_h_max 10
_diffrn_reflns_limit_h_min -9
_diffrn_reflns_limit_k_max 7
_diffrn_reflns_limit_k_min -13
_diffrn_reflns_limit_l_max 16
_diffrn_reflns_limit_l_min -14
_diffrn_reflns_number 6639
_diffrn_reflns_theta_full 25.00
_diffrn_reflns_theta_max 25.00
_diffrn_reflns_theta_min 2.28
_exptl_absorpt_coefficient_mu 0.539
_exptl_absorpt_correction_T_max 0.9481
_exptl_absorpt_correction_T_min 0.9381
_exptl_absorpt_correction_type multi-scan
_exptl_absorpt_process_details 'SADABS, Bruker(2000)'
_exptl_crystal_colour yellow
_exptl_crystal_density_diffrn 1.508
_exptl_crystal_description block
_exptl_crystal_F_000 608
_exptl_crystal_size_max 0.12
_exptl_crystal_size_mid 0.12
_exptl_crystal_size_min 0.10
_refine_diff_density_max 0.521
_refine_diff_density_min -0.731
_refine_diff_density_rms 0.069
_refine_ls_extinction_method none
_refine_ls_goodness_of_fit_ref 1.076
_refine_ls_hydrogen_treatment constr
_refine_ls_matrix_type full
_refine_ls_number_parameters 343
_refine_ls_number_reflns 4551
_refine_ls_number_restraints 0
_refine_ls_restrained_S_all 1.076
_refine_ls_R_factor_all 0.0903
_refine_ls_R_factor_gt 0.0677
_refine_ls_shift/su_max 0.001
_refine_ls_shift/su_mean 0.000
_refine_ls_structure_factor_coef Fsqd
_refine_ls_weighting_details 'calc w=1/[\s^2^(Fo^2^)+(0.1418P)^2^] where P=(Fo^2^+2Fc^2^)/3'
_refine_ls_weighting_scheme calc
_refine_ls_wR_factor_gt 0.2072
_refine_ls_wR_factor_ref 0.2275
_reflns_number_gt 3143
_reflns_number_total 4551
_reflns_threshold_expression >2sigma(I)
_cod_data_source_file jo200065d_si_002_06.cif
_cod_data_source_block 9
_cod_database_code 4026341

loop_
_symmetry_equiv_pos_as_xyz
'x, y, z'
'-x, -y, -z'

loop_
_atom_site_label
_atom_site_type_symbol
_atom_site_fract_x
_atom_site_fract_y
_atom_site_fract_z
_atom_site_U_iso_or_equiv
_atom_site_adp_type
_atom_site_occupancy
_atom_site_symmetry_multiplicity
_atom_site_calc_flag
_atom_site_refinement_flags
C1 C 0.6621(6) 0.7276(4) 0.3732(3) 0.0734(12) Uani 1 1 d .
H1 H 0.6694 0.6468 0.3735 0.088 Uiso 1 1 calc R
C2 C 0.5812(4) 0.7860(4) 0.2946(3) 0.0601(10) Uani 1 1 d .
C3 C 0.5710(4) 0.9060(3) 0.2970(3) 0.0558(9) Uani 1 1 d .
H3 H 0.5195 0.9489 0.2475 0.067 Uiso 1 1 calc R
C4 C 0.6366(4) 0.9638(3) 0.3723(3) 0.0545(9) Uani 1 1 d .
C5 C 0.6295(5) 1.0868(4) 0.3761(3) 0.0715(11) Uani 1 1 d .
H5 H 0.5787 1.1314 0.3274 0.086 Uiso 1 1 calc R
C6 C 0.6951(5) 1.1397(4) 0.4494(3) 0.0726(12) Uani 1 1 d .
H6 H 0.6900 1.2205 0.4499 0.087 Uiso 1 1 calc R
C7 C 0.7726(4) 1.0748(3) 0.5263(3) 0.0556(9) Uani 1 1 d .
C8 C 0.8390(4) 1.1281(3) 0.6039(3) 0.0583(9) Uani 1 1 d .
H8 H 0.8335 1.2088 0.6060 0.070 Uiso 1 1 calc R
C9 C 0.9127(4) 1.0634(3) 0.6776(3) 0.0530(9) Uani 1 1 d .
C10 C 0.9153(5) 0.9407(3) 0.6687(3) 0.0599(10) Uani 1 1 d .
H10 H 0.9635 0.8949 0.7178 0.072 Uiso 1 1 calc R
C11 C 0.7833(4) 0.9531(3) 0.5251(3) 0.0513(9) Uani 1 1 d .
C12 C 0.7150(4) 0.8965(3) 0.4459(3) 0.0546(9) Uani 1 1 d .
C13 C 0.5160(4) 0.7195(3) 0.2183(3) 0.0576(9) Uani 1 1 d .
C14 C 0.5360(6) 0.6030(4) 0.2032(3) 0.0810(13) Uani 1 1 d .
H14 H 0.5955 0.5522 0.2433 0.097 Uiso 1 1 calc R
C15 C 0.4592(6) 0.5677(4) 0.1224(4) 0.0803(13) Uani 1 1 d .
H15 H 0.4617 0.4911 0.1030 0.096 Uiso 1 1 calc R
C16 C 0.3811(4) 0.6551(3) 0.0753(3) 0.0568(9) Uani 1 1 d .
C17 C 0.1828(5) 0.5675(4) -0.0230(4) 0.0695(11) Uani 1 1 d .
H17 H 0.1552 0.5105 0.0248 0.083 Uiso 1 1 calc R
C18 C 0.1979(5) 0.6718(4) -0.1556(4) 0.0799(13) Uani 1 1 d .
H18 H 0.1806 0.7001 -0.2198 0.096 Uiso 1 1 calc R
C19 C 0.2972(5) 0.7161(4) -0.0942(3) 0.0671(11) Uani 1 1 d .
H19 H 0.3592 0.7800 -0.1074 0.081 Uiso 1 1 calc R
C20 C 0.9844(4) 1.1179(3) 0.7588(3) 0.0523(9) Uani 1 1 d .
C21 C 1.0008(5) 1.2334(3) 0.7725(3) 0.0619(10) Uani 1 1 d .
H21 H 0.9633 1.2917 0.7289 0.074 Uiso 1 1 calc R
C22 C 1.0786(4) 1.2565(3) 0.8574(3) 0.0610(10) Uani 1 1 d .
H22 H 1.0995 1.3310 0.8758 0.073 Uiso 1 1 calc R
C23 C 1.1202(4) 1.1587(3) 0.9098(3) 0.0511(9) Uani 1 1 d .
C24 C 1.3191(4) 1.0690(4) 1.0209(3) 0.0617(10) Uani 1 1 d .
H24 H 1.3512 1.0071 0.9813 0.074 Uiso 1 1 calc R
C25 C 1.3004(5) 1.1861(4) 1.1378(3) 0.0662(11) Uani 1 1 d .
H25 H 1.3180 1.2208 1.1969 0.079 Uiso 1 1 calc R
C26 C 1.1940(5) 1.2253(4) 1.0731(3) 0.0630(10) Uani 1 1 d .
H26 H 1.1264 1.2912 1.0786 0.076 Uiso 1 1 calc R
C27 C 0.7736(8) 0.5900(5) 0.6086(4) 0.1065(19) Uani 1 1 d .
H27 H 0.8174 0.6542 0.5677 0.128 Uiso 1 1 calc R
Cl1 Cl 0.5787(2) 0.63223(17) 0.65017(15) 0.1381(7) Uani 1 1 d .
Cl2 Cl 0.7770(4) 0.47021(18) 0.53810(18) 0.2033(14) Uani 1 1 d .
Cl3 Cl 0.8897(2) 0.56549(13) 0.71207(12) 0.1149(6) Uani 1 1 d .
N1 N 0.7265(4) 0.7772(3) 0.4444(2) 0.0694(9) Uani 1 1 d .
N2 N 0.8552(4) 0.8872(3) 0.5972(2) 0.0638(8) Uani 1 1 d .
N3 N 0.2890(3) 0.6493(3) -0.0091(2) 0.0579(8) Uani 1 1 d .
N4 N 0.1246(4) 0.5767(3) -0.1085(3) 0.0781(11) Uani 1 1 d .
N5 N 1.2042(3) 1.1493(2) 0.9971(2) 0.0499(7) Uani 1 1 d .
N6 N 1.3799(4) 1.0868(3) 1.1042(3) 0.0668(9) Uani 1 1 d .
S1 S 0.40000(12) 0.78481(9) 0.12958(8) 0.0658(4) Uani 1 1 d .
S2 S 1.06292(11) 1.03532(8) 0.85614(7) 0.0566(3) Uani 1 1 d .

loop_
_atom_site_aniso_label
_atom_site_aniso_U_11
_atom_site_aniso_U_22
_atom_site_aniso_U_33
_atom_site_aniso_U_23
_atom_site_aniso_U_13
_atom_site_aniso_U_12
C1 0.103(3) 0.059(2) 0.060(3) 0.007(2) -0.018(2) -0.012(2)
C2 0.058(2) 0.073(3) 0.050(2) 0.0050(18) 0.0004(17) -0.0098(19)
C3 0.054(2) 0.061(2) 0.052(2) 0.0031(17) -0.0052(16) -0.0016(17)
C4 0.050(2) 0.062(2) 0.051(2) 0.0025(17) -0.0024(16) -0.0031(17)
C5 0.079(3) 0.065(3) 0.072(3) 0.001(2) -0.026(2) 0.006(2)
C6 0.083(3) 0.058(2) 0.079(3) 0.002(2) -0.030(2) -0.001(2)
C7 0.048(2) 0.061(2) 0.058(2) 0.0046(17) -0.0054(16) -0.0004(17)
C8 0.063(2) 0.052(2) 0.060(2) -0.0023(18) -0.0102(18) 0.0013(17)
C9 0.0468(19) 0.065(2) 0.0464(19) -0.0005(17) 0.0017(15) -0.0026(17)
C10 0.070(2) 0.060(2) 0.050(2) 0.0029(17) -0.0110(18) -0.0060(19)
C11 0.0485(19) 0.058(2) 0.0469(19) 0.0011(16) 0.0004(15) -0.0059(16)
C12 0.055(2) 0.063(2) 0.046(2) 0.0030(17) -0.0022(16) -0.0065(17)
C13 0.061(2) 0.060(2) 0.053(2) 0.0005(18) -0.0023(17) -0.0103(18)
C14 0.103(3) 0.070(3) 0.071(3) 0.001(2) -0.024(2) 0.005(2)
C15 0.105(3) 0.059(3) 0.079(3) -0.011(2) -0.023(3) 0.000(2)
C16 0.056(2) 0.055(2) 0.060(2) -0.0047(18) -0.0016(17) -0.0088(17)
C17 0.060(2) 0.061(3) 0.090(3) 0.000(2) -0.019(2) -0.0094(19)
C18 0.069(3) 0.089(3) 0.083(3) 0.005(3) -0.025(2) -0.003(2)
C19 0.067(2) 0.063(3) 0.073(3) -0.001(2) -0.011(2) -0.012(2)
C20 0.0472(19) 0.060(2) 0.049(2) -0.0008(16) -0.0025(15) 0.0007(16)
C21 0.071(2) 0.059(2) 0.056(2) 0.0047(18) -0.0131(19) -0.0004(19)
C22 0.068(2) 0.055(2) 0.060(2) -0.0044(18) -0.0063(19) -0.0042(18)
C23 0.0515(19) 0.053(2) 0.049(2) -0.0045(16) 0.0001(15) -0.0037(16)
C24 0.059(2) 0.061(2) 0.065(2) -0.0097(19) -0.0082(18) 0.0087(18)
C25 0.072(3) 0.073(3) 0.055(2) -0.011(2) -0.0091(19) -0.007(2)
C26 0.070(2) 0.059(2) 0.060(2) -0.0134(19) -0.0026(19) 0.0039(19)
C27 0.147(5) 0.087(4) 0.089(4) 0.002(3) -0.055(4) 0.005(3)
Cl1 0.1357(14) 0.1395(15) 0.1413(16) 0.0309(12) -0.0470(12) -0.0148(11)
Cl2 0.352(4) 0.1088(15) 0.1597(19) -0.0511(13) -0.127(2) 0.0463(18)
Cl3 0.1494(14) 0.1021(11) 0.0967(10) 0.0005(8) -0.0543(9) 0.0095(9)
N1 0.099(3) 0.058(2) 0.0531(19) 0.0055(15) -0.0166(18) -0.0108(18)
N2 0.076(2) 0.064(2) 0.0522(18) 0.0084(15) -0.0109(16) -0.0085(16)
N3 0.0539(17) 0.0557(19) 0.066(2) -0.0060(15) -0.0104(15) -0.0076(14)
N4 0.066(2) 0.071(2) 0.101(3) -0.004(2) -0.027(2) -0.0079(18)
N5 0.0505(16) 0.0511(17) 0.0482(16) -0.0036(13) -0.0006(13) -0.0036(13)
N6 0.068(2) 0.072(2) 0.062(2) -0.0088(17) -0.0147(16) 0.0046(17)
S1 0.0699(7) 0.0558(6) 0.0743(7) -0.0051(5) -0.0205(5) -0.0072(5)
S2 0.0635(6) 0.0552(6) 0.0519(6) 0.0011(4) -0.0095(4) -0.0076(4)

loop_
_atom_type_symbol
_atom_type_description
_atom_type_scat_dispersion_real
_atom_type_scat_dispersion_imag
_atom_type_scat_source
C C 0.0033 0.0016 'International Tables Vol C Tables 4.2.6.8 and 6.1.1.4'
H H 0.0000 0.0000 'International Tables Vol C Tables 4.2.6.8 and 6.1.1.4'
N N 0.0061 0.0033 'International Tables Vol C Tables 4.2.6.8 and 6.1.1.4'
S S 0.1246 0.1234 'International Tables Vol C Tables 4.2.6.8 and 6.1.1.4'
Cl Cl 0.1484 0.1585 'International Tables Vol C Tables 4.2.6.8 and 6.1.1.4'

loop_
_geom_angle_atom_site_label_1
_geom_angle_atom_site_label_2
_geom_angle_atom_site_label_3
_geom_angle
N1 C1 C2 125.8(4)
N1 C1 H1 117.1
C2 C1 H1 117.1
C3 C2 C1 115.6(4)
C3 C2 C13 124.2(4)
C1 C2 C13 120.2(4)
C2 C3 C4 121.0(4)
C2 C3 H3 119.5
C4 C3 H3 119.5
C3 C4 C12 118.1(4)
C3 C4 C5 122.3(4)
C12 C4 C5 119.5(4)
C6 C5 C4 120.7(4)
C6 C5 H5 119.6
C4 C5 H5 119.6
C5 C6 C7 121.6(4)
C5 C6 H6 119.2
C7 C6 H6 119.2
C8 C7 C11 118.0(3)
C8 C7 C6 122.4(4)
C11 C7 C6 119.6(4)
C9 C8 C7 121.3(4)
C9 C8 H8 119.4
C7 C8 H8 119.4
C8 C9 C10 115.6(3)
C8 C9 C20 122.0(4)
C10 C9 C20 122.5(3)
N2 C10 C9 125.2(4)
N2 C10 H10 117.4
C9 C10 H10 117.4
N2 C11 C7 121.9(3)
N2 C11 C12 119.2(3)
C7 C11 C12 118.8(3)
N1 C12 C4 121.5(3)
N1 C12 C11 118.8(3)
C4 C12 C11 119.7(4)
C14 C13 C2 128.2(4)
C14 C13 S1 110.0(3)
C2 C13 S1 121.8(3)
C13 C14 C15 113.5(4)
C13 C14 H14 123.2
C15 C14 H14 123.2
C16 C15 C14 113.1(4)
C16 C15 H15 123.4
C14 C15 H15 123.4
C15 C16 N3 127.8(4)
C15 C16 S1 111.8(3)
N3 C16 S1 120.4(3)
N4 C17 N3 113.1(4)
N4 C17 H17 123.4
N3 C17 H17 123.4
C19 C18 N4 109.7(4)
C19 C18 H18 125.2
N4 C18 H18 125.2
C18 C19 N3 106.5(4)
C18 C19 H19 126.7
N3 C19 H19 126.7
C21 C20 C9 128.6(3)
C21 C20 S2 110.1(3)
C9 C20 S2 121.4(3)
C20 C21 C22 114.2(4)
C20 C21 H21 122.9
C22 C21 H21 122.9
C23 C22 C21 112.4(4)
C23 C22 H22 123.8
C21 C22 H22 123.8
C22 C23 N5 127.7(3)
C22 C23 S2 112.2(3)
N5 C23 S2 120.1(3)
N6 C24 N5 113.3(3)
N6 C24 H24 123.4
N5 C24 H24 123.4
C26 C25 N6 110.2(3)
C26 C25 H25 124.9
N6 C25 H25 124.9
C25 C26 N5 106.6(3)
C25 C26 H26 126.7
N5 C26 H26 126.7
Cl2 C27 Cl3 111.5(3)
Cl2 C27 Cl1 111.5(4)
Cl3 C27 Cl1 108.8(3)
Cl2 C27 H27 108.3
Cl3 C27 H27 108.3
Cl1 C27 H27 108.3
C1 N1 C12 117.9(4)
C10 N2 C11 118.0(3)
C19 N3 C17 106.2(3)
C19 N3 C16 128.1(3)
C17 N3 C16 125.6(3)
C17 N4 C18 104.5(4)
C24 N5 C26 105.4(3)
C24 N5 C23 127.7(3)
C26 N5 C23 126.8(3)
C24 N6 C25 104.6(3)
C16 S1 C13 91.56(19)
C23 S2 C20 91.12(17)

loop_
_geom_bond_atom_site_label_1
_geom_bond_atom_site_label_2
_geom_bond_distance
C1 N1 1.297(5)
C1 C2 1.423(6)
C1 H1 0.9300
C2 C3 1.383(5)
C2 C13 1.457(5)
C3 C4 1.394(5)
C3 H3 0.9300
C4 C12 1.411(5)
C4 C5 1.417(5)
C5 C6 1.342(6)
C5 H5 0.9300
C6 C7 1.426(5)
C6 H6 0.9300
C7 C8 1.394(5)
C7 C11 1.401(5)
C8 C9 1.378(5)
C8 H8 0.9300
C9 C10 1.422(5)
C9 C20 1.460(5)
C10 N2 1.306(5)
C10 H10 0.9300
C11 N2 1.362(5)
C11 C12 1.438(5)
C12 N1 1.373(5)
C13 C14 1.367(5)
C13 S1 1.718(4)
C14 C15 1.386(6)
C14 H14 0.9300
C15 C16 1.335(6)
C15 H15 0.9300
C16 N3 1.422(5)
C16 S1 1.709(4)
C17 N4 1.279(6)
C17 N3 1.359(5)
C17 H17 0.9300
C18 C19 1.345(6)
C18 N4 1.398(6)
C18 H18 0.9300
C19 N3 1.357(5)
C19 H19 0.9300
C20 C21 1.365(5)
C20 S2 1.735(4)
C21 C22 1.396(5)
C21 H21 0.9300
C22 C23 1.349(5)
C22 H22 0.9300
C23 N5 1.409(5)
C23 S2 1.723(4)
C24 N6 1.292(5)
C24 N5 1.351(5)
C24 H24 0.9300
C25 C26 1.340(6)
C25 N6 1.378(5)
C25 H25 0.9300
C26 N5 1.373(5)
C26 H26 0.9300
C27 Cl2 1.706(5)
C27 Cl3 1.758(5)
C27 Cl1 1.764(7)
C27 H27 0.9800

loop_
_cod_related_entry_id
_cod_related_entry_database
_cod_related_entry_code
1 ChemSpider 30659381
